data_7224115
loop_
_publ_author_name
'Tsitsa, Ifigenia'
'Tarushi, Alketa'
'Doukoume, Panagiota'
'Perdih, Franc'
'de Almeida, Andreia'
'Papadopoulos, Athanasios'
'Kalogiannis, Stavros'
'Casini, Angela'
'Turel, Iztok'
'Psomas, George L.'

_publ_section_title
;
 Structure and biological perspectives of metal complexes of flumequine
;
_journal_name_full 'RSC Adv.'
_journal_paper_doi 10.1039/C5RA25776J
_journal_year 2016
_chemical_formula_moiety 'C38 H30 Co F2 N4 O6, 2(H2 O)'
_chemical_formula_sum 'C38 H34 Co F2 N4 O8'
_chemical_formula_weight 771.62
_chemical_name_common
;
(2,2'-bipyridine)-bis(flumequinato)-cobalt(II)-dihydrate
;
_chemical_name_systematic
;
(2,2'-bipyridine)-bis(7-fluoro-12-methyl-4-oxo-1-azatricyclo[7.3.1.05,13]trideca-2,5,7,9(13)-tetraene-3-carboxylato)-cobalt(II)-dihydrate 
;
_space_group_IT_number 2
_symmetry_cell_setting triclinic
_symmetry_space_group_name_Hall '-P 1'
_symmetry_space_group_name_H-M 'P -1'
_atom_sites_solution_hydrogens geom
_atom_sites_solution_primary direct
_atom_sites_solution_secondary difmap
_audit_creation_method SHELXL-97
_audit_update_record
;
2015-10-09 deposited with the CCDC.
2016-02-01 downloaded from the CCDC.
;
_cell_angle_alpha 98.156(2)
_cell_angle_beta 102.649(2)
_cell_angle_gamma 96.981(2)
_cell_formula_units_Z 2
_cell_length_a 9.2333(2)
_cell_length_b 9.5588(3)
_cell_length_c 20.9349(5)
_cell_measurement_reflns_used 7619
_cell_measurement_temperature 293(2)
_cell_measurement_theta_max 27.48
_cell_measurement_theta_min 1.00
_cell_volume 1762.20(8)
_computing_cell_refinement 'DENZO-SMN (Otwinowski & Minor, 1997)'
_computing_data_collection 'KappaCCD Reference Manual (Nonius, 1998)'
_computing_data_reduction 'DENZO-SMN (Otwinowski & Minor, 1997)'
_computing_structure_refinement 'SHELXL-97 (Sheldrick, 2008)'
_computing_structure_solution 'SIR97 (Altomare et al., 1999)'
_diffrn_ambient_temperature 293(2)
_diffrn_detector_area_resol_mean 0.055
_diffrn_measured_fraction_theta_full 0.989
_diffrn_measured_fraction_theta_max 0.989
_diffrn_measurement_device_type
;
Nonius KappaCCD area-detector diffractometer
;
_diffrn_measurement_method '\f scans + \w scans'
_diffrn_radiation_monochromator graphite
_diffrn_radiation_source 'fine-focus sealed tube'
_diffrn_radiation_type MoK\a
_diffrn_radiation_wavelength 0.71069
_diffrn_reflns_av_R_equivalents 0.0188
_diffrn_reflns_av_sigmaI/netI 0.0325
_diffrn_reflns_limit_h_max 11
_diffrn_reflns_limit_h_min -11
_diffrn_reflns_limit_k_max 12
_diffrn_reflns_limit_k_min -12
_diffrn_reflns_limit_l_max 27
_diffrn_reflns_limit_l_min -27
_diffrn_reflns_number 14676
_diffrn_reflns_theta_full 27.48
_diffrn_reflns_theta_max 27.48
_diffrn_reflns_theta_min 2.67
_exptl_absorpt_coefficient_mu 0.557
_exptl_absorpt_correction_T_max 0.9361
_exptl_absorpt_correction_T_min 0.8733
_exptl_absorpt_correction_type multi-scan
_exptl_absorpt_process_details 'SCALEPACK (Otwinowski & Minor, 1997)'
_exptl_crystal_colour orange
_exptl_crystal_density_diffrn 1.454
_exptl_crystal_density_method 'not measured'
_exptl_crystal_description prism
_exptl_crystal_F_000 798
_exptl_crystal_size_max 0.25
_exptl_crystal_size_mid 0.20
_exptl_crystal_size_min 0.12
_refine_diff_density_max 0.268
_refine_diff_density_min -0.344
_refine_diff_density_rms 0.042
_refine_ls_extinction_method none
_refine_ls_goodness_of_fit_ref 1.005
_refine_ls_hydrogen_treatment mixed
_refine_ls_matrix_type full
_refine_ls_number_parameters 536
_refine_ls_number_reflns 7981
_refine_ls_number_restraints 4
_refine_ls_restrained_S_all 1.005
_refine_ls_R_factor_all 0.0590
_refine_ls_R_factor_gt 0.0414
_refine_ls_shift/su_max 0.001
_refine_ls_shift/su_mean 0.000
_refine_ls_structure_factor_coef Fsqd
_refine_ls_weighting_details 'calc w=1/[\s^2^(Fo^2^)+(0.0625P)^2^+0.4746P] where P=(Fo^2^+2Fc^2^)/3'
_refine_ls_weighting_scheme calc
_refine_ls_wR_factor_gt 0.1064
_refine_ls_wR_factor_ref 0.1169
_reflns_number_gt 6268
_reflns_number_total 7981
_reflns_threshold_expression >2\s(I)
_cod_data_source_file c5ra25776j2.cif
_cod_data_source_block 2
_cod_original_sg_symbol_H-M P-1
_cod_database_code 7224115

loop_
_symmetry_equiv_pos_as_xyz
'x, y, z'
'-x, -y, -z'

loop_
_atom_site_label
_atom_site_type_symbol
_atom_site_fract_x
_atom_site_fract_y
_atom_site_fract_z
_atom_site_U_iso_or_equiv
_atom_site_adp_type
_atom_site_occupancy
_atom_site_symmetry_multiplicity
_atom_site_calc_flag
_atom_site_refinement_flags
_atom_site_disorder_assembly
_atom_site_disorder_group
Co1 Co 0.50237(3) 0.48318(3) 0.731803(12) 0.04422(10) Uani 1 1 d . . .
F1 F 0.8082(2) 0.6252(3) 1.06938(8) 0.1229(8) Uani 1 1 d . . .
F2 F 0.0633(3) 0.1507(2) 0.43360(10) 0.1319(9) Uani 1 1 d . . .
N1 N 0.2776(2) 0.7641(2) 0.93853(9) 0.0611(5) Uani 1 1 d . A .
N2 N 0.3333(2) 0.7102(2) 0.50840(9) 0.0633(5) Uani 1 1 d . B .
N3 N 0.69075(17) 0.37764(17) 0.75863(7) 0.0419(3) Uani 1 1 d . . .
N4 N 0.40472(17) 0.2677(2) 0.72828(8) 0.0490(4) Uani 1 1 d . . .
O1 O 0.30213(17) 0.55568(19) 0.72083(7) 0.0624(4) Uani 1 1 d . . .
O2 O 0.12069(17) 0.66962(19) 0.74017(7) 0.0649(4) Uani 1 1 d . . .
O3 O 0.53804(16) 0.55841(18) 0.83336(7) 0.0576(4) Uani 1 1 d . . .
O4 O 0.62904(17) 0.66121(17) 0.71860(8) 0.0605(4) Uani 1 1 d . . .
O5 O 0.68990(19) 0.83884(17) 0.66738(9) 0.0684(4) Uani 1 1 d . . .
O6 O 0.45264(16) 0.42138(15) 0.62862(6) 0.0501(3) Uani 1 1 d . . .
C1 C 0.2406(2) 0.6267(2) 0.75928(9) 0.0420(4) Uani 1 1 d . . .
C2 C 0.3130(2) 0.6593(2) 0.83291(9) 0.0417(4) Uani 1 1 d . . .
C3 C 0.2333(2) 0.7269(2) 0.87275(10) 0.0525(5) Uani 1 1 d . . .
H3 H 0.1408 0.7484 0.8521 0.063 Uiso 1 1 calc R . .
C4 C 0.4537(2) 0.6219(2) 0.86321(9) 0.0432(4) Uani 1 1 d . . .
C5 C 0.5020(2) 0.6623(2) 0.93565(9) 0.0499(5) Uani 1 1 d . . .
C6 C 0.6375(3) 0.6270(3) 0.96881(11) 0.0651(6) Uani 1 1 d . . .
H6 H 0.6981 0.5805 0.9456 0.078 Uiso 1 1 calc R . .
C7 C 0.6781(3) 0.6631(4) 1.03659(12) 0.0845(9) Uani 1 1 d . . .
C8 C 0.5953(4) 0.7346(4) 1.07308(13) 0.0991(11) Uani 1 1 d . . .
H8 H 0.6283 0.7565 1.1191 0.119 Uiso 1 1 calc R . .
C9 C 0.4638(3) 0.7741(4) 1.04193(12) 0.0867(9) Uani 1 1 d . A .
C10 C 0.4142(3) 0.7336(3) 0.97222(10) 0.0592(6) Uani 1 1 d . . .
C11 C 0.3720(5) 0.8563(6) 1.08084(16) 0.1412(19) Uani 1 1 d . . .
H11A H 0.4381 0.9207 1.1188 0.169 Uiso 0.607(7) 1 calc PR A 1
H11B H 0.3060 0.7905 1.0971 0.169 Uiso 0.607(7) 1 calc PR A 1
H11C H 0.3917 0.9578 1.0795 0.169 Uiso 0.393(7) 1 calc PR A 2
H11D H 0.3949 0.8431 1.1269 0.169 Uiso 0.393(7) 1 calc PR A 2
C12A C 0.2760(7) 0.9446(8) 1.0344(3) 0.110(3) Uani 0.607(7) 1 d P A 1
H12A H 0.2146 0.9968 1.0582 0.132 Uiso 0.607(7) 1 calc PR A 1
H12B H 0.3409 1.0122 1.0186 0.132 Uiso 0.607(7) 1 calc PR A 1
C12B C 0.1874(12) 0.7857(16) 1.0419(4) 0.122(5) Uani 0.393(7) 1 d P A 2
H12C H 0.1697 0.6822 1.0374 0.147 Uiso 0.393(7) 1 calc PR A 2
H12D H 0.1181 0.8259 1.0653 0.147 Uiso 0.393(7) 1 calc PR A 2
C13 C 0.1754(3) 0.8324(4) 0.97538(13) 0.0819(9) Uani 1 1 d . . .
H13A H 0.1121 0.8830 0.9455 0.098 Uiso 0.607(7) 1 calc PR A 1
H13B H 0.0729 0.7941 0.9493 0.098 Uiso 0.393(7) 1 calc PR A 2
C14A C 0.0782(7) 0.7179(8) 0.9927(4) 0.117(3) Uani 0.607(7) 1 d P A 1
H14A H 0.0089 0.7589 1.0151 0.176 Uiso 0.607(7) 1 calc PR A 1
H14B H 0.1387 0.6662 1.0214 0.176 Uiso 0.607(7) 1 calc PR A 1
H14C H 0.0232 0.6538 0.9529 0.176 Uiso 0.607(7) 1 calc PR A 1
C14B C 0.1981(12) 0.9863(10) 0.9719(6) 0.110(4) Uani 0.393(7) 1 d P A 2
H14D H 0.3023 1.0256 0.9895 0.165 Uiso 0.393(7) 1 calc PR A 2
H14E H 0.1386 1.0346 0.9975 0.165 Uiso 0.393(7) 1 calc PR A 2
H14F H 0.1679 0.9987 0.9265 0.165 Uiso 0.393(7) 1 calc PR A 2
C15 C 0.6114(2) 0.7241(2) 0.66885(11) 0.0514(5) Uani 1 1 d . . .
C16 C 0.4888(2) 0.6598(2) 0.60821(9) 0.0470(4) Uani 1 1 d . . .
C17 C 0.4419(3) 0.7488(3) 0.56459(11) 0.0590(5) Uani 1 1 d . . .
H17 H 0.4892 0.8435 0.5748 0.071 Uiso 1 1 calc R . .
C18 C 0.4207(2) 0.5140(2) 0.59279(9) 0.0439(4) Uani 1 1 d . . .
C19 C 0.3074(2) 0.4707(2) 0.53000(9) 0.0511(5) Uani 1 1 d . . .
C20 C 0.2378(3) 0.3274(3) 0.51085(11) 0.0679(6) Uani 1 1 d . . .
H20 H 0.2641 0.2596 0.5372 0.081 Uiso 1 1 calc R . .
C21 C 0.1310(4) 0.2903(4) 0.45278(14) 0.0882(9) Uani 1 1 d . . .
C22 C 0.0829(4) 0.3870(4) 0.41315(13) 0.0913(9) Uani 1 1 d . . .
H22 H 0.0066 0.3567 0.3747 0.110 Uiso 1 1 calc R . .
C23 C 0.1473(3) 0.5270(4) 0.43046(11) 0.0739(7) Uani 1 1 d . B .
C24 C 0.2629(3) 0.5700(3) 0.48961(10) 0.0558(5) Uani 1 1 d . . .
C25 C 0.0986(4) 0.6355(4) 0.38862(15) 0.1019(11) Uani 1 1 d . . .
H25A H 0.1587 0.6408 0.3561 0.122 Uiso 0.552(5) 1 calc PR B 1
H25B H -0.0056 0.6048 0.3647 0.122 Uiso 0.552(5) 1 calc PR B 1
H25C H 0.0210 0.6807 0.4041 0.122 Uiso 0.448(5) 1 calc PR B 2
H25D H 0.0583 0.5897 0.3426 0.122 Uiso 0.448(5) 1 calc PR B 2
C26A C 0.1141(6) 0.7790(6) 0.4288(3) 0.0814(17) Uani 0.552(5) 1 d P B 1
H26A H 0.0518 0.7769 0.4605 0.098 Uiso 0.552(5) 1 calc PR B 1
H26B H 0.0841 0.8476 0.4004 0.098 Uiso 0.552(5) 1 calc PR B 1
C26B C 0.2453(12) 0.7542(11) 0.3950(3) 0.107(4) Uani 0.448(5) 1 d P B 2
H26C H 0.3255 0.7092 0.3819 0.128 Uiso 0.448(5) 1 calc PR B 2
H26D H 0.2203 0.8249 0.3671 0.128 Uiso 0.448(5) 1 calc PR B 2
C27 C 0.2914(4) 0.8225(3) 0.46731(13) 0.0833(8) Uani 1 1 d . . .
H27A H 0.3022 0.9127 0.4981 0.100 Uiso 0.607(7) 1 calc PR A 1
H27B H 0.3904 0.8766 0.4701 0.100 Uiso 0.393(7) 1 calc PR A 2
C28A C 0.3842(7) 0.8448(6) 0.4252(3) 0.0759(16) Uani 0.552(5) 1 d P B 1
H28A H 0.3500 0.9140 0.3987 0.114 Uiso 0.552(5) 1 calc PR B 1
H28B H 0.3821 0.7563 0.3966 0.114 Uiso 0.552(5) 1 calc PR B 1
H28C H 0.4851 0.8797 0.4508 0.114 Uiso 0.552(5) 1 calc PR B 1
C28B C 0.2284(12) 0.9202(10) 0.4976(4) 0.128(4) Uani 0.448(5) 1 d P B 2
H28D H 0.2932 0.9612 0.5403 0.191 Uiso 0.448(5) 1 calc PR B 2
H28E H 0.1337 0.8767 0.5032 0.191 Uiso 0.448(5) 1 calc PR B 2
H28F H 0.2124 0.9939 0.4713 0.191 Uiso 0.448(5) 1 calc PR B 2
C29 C 0.8336(2) 0.4430(2) 0.77799(10) 0.0519(5) Uani 1 1 d . . .
H29 H 0.8541 0.5410 0.7787 0.062 Uiso 1 1 calc R . .
C30 C 0.9518(2) 0.3698(3) 0.79701(11) 0.0580(5) Uani 1 1 d . . .
H30 H 1.0501 0.4180 0.8110 0.070 Uiso 1 1 calc R . .
C31 C 0.9216(2) 0.2248(3) 0.79490(12) 0.0603(6) Uani 1 1 d . . .
H31 H 0.9994 0.1733 0.8070 0.072 Uiso 1 1 calc R . .
C32 C 0.7755(2) 0.1567(2) 0.77476(11) 0.0548(5) Uani 1 1 d . . .
H32 H 0.7531 0.0585 0.7729 0.066 Uiso 1 1 calc R . .
C33 C 0.6616(2) 0.2365(2) 0.75719(9) 0.0423(4) Uani 1 1 d . . .
C34 C 0.4998(2) 0.1725(2) 0.73628(9) 0.0466(4) Uani 1 1 d . . .
C35 C 0.4482(3) 0.0271(3) 0.72486(14) 0.0689(6) Uani 1 1 d . . .
H35 H 0.5157 -0.0375 0.7307 0.083 Uiso 1 1 calc R . .
C36 C 0.2957(3) -0.0212(3) 0.70472(17) 0.0847(8) Uani 1 1 d . . .
H36 H 0.2592 -0.1186 0.6968 0.102 Uiso 1 1 calc R . .
C37 C 0.1986(3) 0.0758(3) 0.69646(16) 0.0816(8) Uani 1 1 d . . .
H37 H 0.0953 0.0453 0.6830 0.098 Uiso 1 1 calc R . .
C38 C 0.2560(2) 0.2177(3) 0.70838(13) 0.0660(6) Uani 1 1 d . . .
H38 H 0.1897 0.2833 0.7025 0.079 Uiso 1 1 calc R . .
O7 O -0.0407(2) 0.8874(2) 0.76208(11) 0.0738(5) Uani 1 1 d D . .
H1A H 0.010(2) 0.825(2) 0.7539(13) 0.067(8) Uiso 1 1 d D . .
H1B H -0.113(3) 0.882(5) 0.7300(14) 0.138(17) Uiso 1 1 d D . .
O8 O 0.8244(4) 0.8114(4) 0.86186(15) 0.1197(9) Uani 1 1 d D . .
H2A H 0.872(4) 0.837(4) 0.8352(17) 0.122(15) Uiso 1 1 d D . .
H2B H 0.7321(16) 0.794(7) 0.846(3) 0.20(3) Uiso 1 1 d D . .

loop_
_atom_site_aniso_label
_atom_site_aniso_U_11
_atom_site_aniso_U_22
_atom_site_aniso_U_33
_atom_site_aniso_U_23
_atom_site_aniso_U_13
_atom_site_aniso_U_12
Co1 0.04423(15) 0.05341(18) 0.03362(14) 0.00384(11) 0.00259(10) 0.01910(11)
F1 0.0886(12) 0.216(2) 0.0533(9) 0.0251(12) -0.0194(8) 0.0475(14)
F2 0.159(2) 0.1089(15) 0.0791(12) -0.0108(11) -0.0160(12) -0.0533(14)
N1 0.0574(10) 0.0862(14) 0.0404(9) -0.0006(9) 0.0147(8) 0.0222(10)
N2 0.0836(13) 0.0669(13) 0.0407(10) 0.0186(9) 0.0061(9) 0.0229(10)
N3 0.0413(8) 0.0471(9) 0.0361(8) 0.0048(6) 0.0052(6) 0.0130(7)
N4 0.0406(8) 0.0656(11) 0.0415(9) 0.0134(8) 0.0070(7) 0.0117(7)
O1 0.0581(8) 0.0907(12) 0.0339(7) -0.0050(7) -0.0038(6) 0.0395(8)
O2 0.0572(9) 0.0853(11) 0.0480(8) -0.0009(8) -0.0039(7) 0.0393(8)
O3 0.0504(8) 0.0863(11) 0.0354(7) 0.0029(7) 0.0024(6) 0.0319(7)
O4 0.0632(9) 0.0587(9) 0.0476(8) 0.0083(7) -0.0086(7) 0.0043(7)
O5 0.0692(10) 0.0516(9) 0.0746(11) 0.0102(8) 0.0006(8) 0.0027(8)
O6 0.0659(9) 0.0471(8) 0.0356(7) 0.0033(6) 0.0070(6) 0.0165(6)
C1 0.0424(9) 0.0448(10) 0.0356(9) 0.0047(8) 0.0014(7) 0.0121(8)
C2 0.0425(9) 0.0467(10) 0.0343(9) 0.0034(8) 0.0055(7) 0.0111(8)
C3 0.0483(11) 0.0651(13) 0.0425(11) 0.0033(9) 0.0069(9) 0.0166(9)
C4 0.0417(9) 0.0520(11) 0.0340(9) 0.0068(8) 0.0042(7) 0.0100(8)
C5 0.0483(10) 0.0652(13) 0.0327(9) 0.0076(9) 0.0039(8) 0.0072(9)
C6 0.0543(12) 0.0980(19) 0.0388(11) 0.0124(11) -0.0002(9) 0.0164(12)
C7 0.0672(15) 0.136(3) 0.0413(13) 0.0167(15) -0.0078(11) 0.0195(16)
C8 0.090(2) 0.165(3) 0.0308(12) 0.0030(16) 0.0027(13) 0.014(2)
C9 0.0802(18) 0.140(3) 0.0358(12) -0.0010(14) 0.0120(12) 0.0240(18)
C10 0.0572(12) 0.0820(16) 0.0355(10) 0.0032(10) 0.0102(9) 0.0092(11)
C11 0.122(3) 0.249(6) 0.0450(16) -0.027(2) 0.0165(18) 0.067(3)
C12A 0.111(4) 0.138(6) 0.075(4) -0.036(4) 0.037(3) 0.030(4)
C12B 0.105(7) 0.227(14) 0.060(5) 0.028(7) 0.048(5) 0.073(9)
C13 0.0763(17) 0.116(2) 0.0572(15) -0.0067(15) 0.0290(13) 0.0340(16)
C14A 0.085(4) 0.177(7) 0.096(5) 0.002(4) 0.051(4) 0.016(4)
C14B 0.133(8) 0.096(7) 0.107(8) -0.013(5) 0.052(6) 0.038(6)
C15 0.0537(11) 0.0456(12) 0.0507(12) 0.0021(9) 0.0042(9) 0.0148(9)
C16 0.0537(11) 0.0483(11) 0.0385(10) 0.0057(8) 0.0077(8) 0.0141(9)
C17 0.0749(14) 0.0541(13) 0.0461(12) 0.0111(10) 0.0081(10) 0.0115(11)
C18 0.0496(10) 0.0514(11) 0.0321(9) 0.0045(8) 0.0101(8) 0.0155(8)
C19 0.0569(11) 0.0615(13) 0.0328(9) 0.0019(9) 0.0092(8) 0.0110(10)
C20 0.0800(16) 0.0702(16) 0.0425(12) 0.0014(11) 0.0051(11) -0.0034(12)
C21 0.097(2) 0.093(2) 0.0513(15) -0.0081(14) 0.0009(14) -0.0224(17)
C22 0.0856(19) 0.126(3) 0.0412(13) 0.0014(15) -0.0096(13) -0.0048(18)
C23 0.0725(15) 0.110(2) 0.0349(11) 0.0127(13) 0.0018(10) 0.0195(15)
C24 0.0619(12) 0.0728(15) 0.0318(9) 0.0068(9) 0.0073(9) 0.0180(11)
C25 0.103(2) 0.143(3) 0.0525(16) 0.0269(19) -0.0108(16) 0.035(2)
C26A 0.075(3) 0.100(4) 0.071(3) 0.037(3) -0.003(2) 0.029(3)
C26B 0.152(9) 0.149(8) 0.053(4) 0.049(5) 0.034(5) 0.096(7)
C27 0.124(2) 0.0775(18) 0.0518(14) 0.0257(13) 0.0081(15) 0.0368(17)
C28A 0.093(4) 0.073(3) 0.077(3) 0.037(3) 0.028(3) 0.025(3)
C28B 0.193(10) 0.134(7) 0.076(5) 0.025(5) 0.023(5) 0.113(7)
C29 0.0471(10) 0.0541(12) 0.0491(11) 0.0040(9) 0.0013(9) 0.0111(9)
C30 0.0424(10) 0.0686(15) 0.0566(13) 0.0064(11) -0.0002(9) 0.0116(10)
C31 0.0493(11) 0.0712(15) 0.0623(14) 0.0133(11) 0.0062(10) 0.0277(11)
C32 0.0559(12) 0.0512(12) 0.0602(13) 0.0101(10) 0.0136(10) 0.0197(10)
C33 0.0445(9) 0.0514(11) 0.0321(9) 0.0041(7) 0.0096(7) 0.0153(8)
C34 0.0486(10) 0.0555(12) 0.0375(9) 0.0071(8) 0.0125(8) 0.0122(9)
C35 0.0657(14) 0.0593(14) 0.0838(18) 0.0136(12) 0.0224(13) 0.0085(11)
C36 0.0723(17) 0.0701(18) 0.107(2) 0.0184(16) 0.0212(16) -0.0104(14)
C37 0.0523(13) 0.094(2) 0.095(2) 0.0281(17) 0.0137(13) -0.0072(14)
C38 0.0437(11) 0.0843(18) 0.0707(15) 0.0222(13) 0.0095(10) 0.0109(11)
O7 0.0563(10) 0.0638(11) 0.0982(15) 0.0022(10) 0.0133(10) 0.0208(8)
O8 0.117(2) 0.138(2) 0.0879(17) -0.0176(16) 0.0289(17) -0.0102(19)

loop_
_atom_type_symbol
_atom_type_description
_atom_type_scat_dispersion_real
_atom_type_scat_dispersion_imag
_atom_type_scat_source
C C 0.0033 0.0016 'International Tables Vol C Tables 4.2.6.8 and 6.1.1.4'
H H 0.0000 0.0000 'International Tables Vol C Tables 4.2.6.8 and 6.1.1.4'
N N 0.0061 0.0033 'International Tables Vol C Tables 4.2.6.8 and 6.1.1.4'
O O 0.0106 0.0060 'International Tables Vol C Tables 4.2.6.8 and 6.1.1.4'
F F 0.0171 0.0103 'International Tables Vol C Tables 4.2.6.8 and 6.1.1.4'
Co Co 0.3494 0.9721 'International Tables Vol C Tables 4.2.6.8 and 6.1.1.4'

loop_
_geom_angle_atom_site_label_1
_geom_angle_atom_site_label_2
_geom_angle_atom_site_label_3
_geom_angle
O1 Co1 O4 98.45(7)
O1 Co1 O3 86.93(5)
O4 Co1 O3 92.15(7)
O1 Co1 O6 88.15(6)
O4 Co1 O6 86.52(6)
O3 Co1 O6 174.66(5)
O1 Co1 N3 166.17(7)
O4 Co1 N3 93.55(6)
O3 Co1 N3 85.78(6)
O6 Co1 N3 99.46(6)
O1 Co1 N4 93.52(7)
O4 Co1 N4 163.85(7)
O3 Co1 N4 99.33(7)
O6 Co1 N4 83.04(6)
N3 Co1 N4 76.13(6)
C3 N1 C10 119.90(18)
C3 N1 C13 119.1(2)
C10 N1 C13 120.99(19)
C17 N2 C24 119.83(19)
C17 N2 C27 118.5(2)
C24 N2 C27 121.6(2)
C29 N3 C33 118.75(16)
C29 N3 Co1 124.56(14)
C33 N3 Co1 116.68(12)
C34 N4 C38 118.1(2)
C34 N4 Co1 116.56(13)
C38 N4 Co1 124.43(16)
C1 O1 Co1 134.28(12)
C4 O3 Co1 128.18(12)
C15 O4 Co1 128.49(14)
C18 O6 Co1 118.45(12)
O2 C1 O1 123.06(17)
O2 C1 C2 117.53(16)
O1 C1 C2 119.39(16)
C3 C2 C4 118.78(17)
C3 C2 C1 116.29(16)
C4 C2 C1 124.91(16)
N1 C3 C2 125.32(19)
N1 C3 H3 117.3
C2 C3 H3 117.3
O3 C4 C2 125.95(17)
O3 C4 C5 118.21(17)
C2 C4 C5 115.83(17)
C6 C5 C10 119.61(19)
C6 C5 C4 118.98(19)
C10 C5 C4 121.41(18)
C7 C6 C5 117.7(2)
C7 C6 H6 121.1
C5 C6 H6 121.1
F1 C7 C8 118.5(2)
F1 C7 C6 118.0(3)
C8 C7 C6 123.6(3)
C7 C8 C9 120.1(2)
C7 C8 H8 119.9
C9 C8 H8 119.9
C8 C9 C10 118.3(3)
C8 C9 C11 121.3(3)
C10 C9 C11 120.5(3)
N1 C10 C5 118.75(18)
N1 C10 C9 120.6(2)
C5 C10 C9 120.6(2)
C9 C11 C12A 109.2(3)
C9 C11 C12B 104.7(4)
C12A C11 C12B 61.0(5)
C9 C11 H11A 109.8
C12A C11 H11A 109.8
C12B C11 H11A 145.1
C9 C11 H11B 109.8
C12A C11 H11B 109.8
C12B C11 H11B 54.0
H11A C11 H11B 108.3
C9 C11 H11C 110.8
C12A C11 H11C 52.0
C12B C11 H11C 110.8
H11A C11 H11C 60.5
H11B C11 H11C 139.2
C9 C11 H11D 110.8
C12A C11 H11D 139.8
C12B C11 H11D 110.8
H11A C11 H11D 52.3
H11B C11 H11D 58.6
H11C C11 H11D 108.9
C13 C12A C11 105.7(5)
C13 C12A H12A 110.6
C11 C12A H12A 110.6
C13 C12A H12B 110.6
C11 C12A H12B 110.6
H12A C12A H12B 108.7
C13 C12B C11 100.7(7)
C13 C12B H12C 111.6
C11 C12B H12C 111.6
C13 C12B H12D 111.6
C11 C12B H12D 111.6
H12C C12B H12D 109.4
C14A C13 C14B 144.1(5)
C14A C13 N1 107.8(3)
C14B C13 N1 107.3(4)
C14A C13 C12B 51.9(6)
C14B C13 C12B 119.7(7)
N1 C13 C12B 111.0(4)
C14A C13 C12A 116.4(4)
C14B C13 C12A 58.5(5)
N1 C13 C12A 107.4(3)
C12B C13 C12A 66.5(6)
C14A C13 H13A 108.4
C14B C13 H13A 52.5
N1 C13 H13A 108.4
C12B C13 H13A 139.9
C12A C13 H13A 108.4
C14A C13 H13B 56.7
C14B C13 H13B 106.0
N1 C13 H13B 106.0
C12B C13 H13B 106.0
C12A C13 H13B 146.2
H13A C13 H13B 54.9
C13 C14A H14A 109.5
C13 C14A H14B 109.5
C13 C14A H14C 109.5
C13 C14B H14D 109.5
C13 C14B H14E 109.5
H14D C14B H14E 109.5
C13 C14B H14F 109.5
H14D C14B H14F 109.5
H14E C14B H14F 109.5
O5 C15 O4 123.5(2)
O5 C15 C16 117.4(2)
O4 C15 C16 119.07(19)
C17 C16 C18 118.36(19)
C17 C16 C15 117.12(19)
C18 C16 C15 124.51(18)
N2 C17 C16 125.2(2)
N2 C17 H17 117.4
C16 C17 H17 117.4
O6 C18 C16 124.79(18)
O6 C18 C19 118.96(19)
C16 C18 C19 116.24(18)
C24 C19 C20 119.2(2)
C24 C19 C18 121.4(2)
C20 C19 C18 119.3(2)
C21 C20 C19 118.2(3)
C21 C20 H20 120.9
C19 C20 H20 120.9
C20 C21 F2 118.6(3)
C20 C21 C22 123.5(3)
F2 C21 C22 117.9(3)
C23 C22 C21 119.8(2)
C23 C22 H22 120.1
C21 C22 H22 120.1
C22 C23 C24 118.7(3)
C22 C23 C25 121.5(3)
C24 C23 C25 119.8(3)
N2 C24 C19 118.76(19)
N2 C24 C23 120.7(2)
C19 C24 C23 120.5(2)
C26A C25 C23 112.2(3)
C26A C25 C26B 60.0(4)
C23 C25 C26B 107.6(3)
C26A C25 H25A 109.2
C23 C25 H25A 109.2
C26B C25 H25A 54.0
C26A C25 H25B 109.2
C23 C25 H25B 109.2
C26B C25 H25B 142.9
H25A C25 H25B 107.9
C26A C25 H25C 52.1
C23 C25 H25C 110.2
C26B C25 H25C 110.2
H25A C25 H25C 140.5
H25B C25 H25C 60.8
C26A C25 H25D 137.4
C23 C25 H25D 110.2
C26B C25 H25D 110.2
H25A C25 H25D 59.0
H25B C25 H25D 51.2
H25C C25 H25D 108.5
C25 C26A C27 106.1(4)
C25 C26A H26A 110.5
C27 C26A H26A 110.5
C25 C26A H26B 110.5
C27 C26A H26B 110.5
H26A C26A H26B 108.7
C27 C26B C25 105.0(5)
C27 C26B H26C 110.7
C25 C26B H26C 110.7
C27 C26B H26D 110.7
C25 C26B H26D 110.7
H26C C26B H26D 108.8
C28B C27 C28A 126.2(6)
C28B C27 C26B 126.9(5)
C28A C27 C26B 58.8(4)
C28B C27 N2 112.7(4)
C28A C27 N2 112.8(3)
C26B C27 N2 108.9(4)
C28B C27 C26A 77.2(6)
C28A C27 C26A 113.2(4)
C26B C27 C26A 59.3(4)
N2 C27 C26A 108.3(3)
C28A C27 H27A 107.4
C26B C27 H27A 143.6
N2 C27 H27A 107.4
C26A C27 H27A 107.4
C26B C27 H27B 101.3
N2 C27 H27B 101.3
C26A C27 H27B 148.5
H27A C27 H27B 72.6
C27 C28A H28A 109.5
C27 C28A H28B 109.5
C27 C28A H28C 109.5
C27 C28B H28D 109.5
C27 C28B H28E 109.5
H28D C28B H28E 109.5
C27 C28B H28F 109.5
H28D C28B H28F 109.5
H28E C28B H28F 109.5
N3 C29 C30 122.2(2)
N3 C29 H29 118.9
C30 C29 H29 118.9
C31 C30 C29 118.9(2)
C31 C30 H30 120.6
C29 C30 H30 120.6
C32 C31 C30 119.33(19)
C32 C31 H31 120.3
C30 C31 H31 120.3
C31 C32 C33 119.1(2)
C31 C32 H32 120.5
C33 C32 H32 120.5
N3 C33 C32 121.77(18)
N3 C33 C34 115.36(16)
C32 C33 C34 122.86(19)
N4 C34 C35 121.5(2)
N4 C34 C33 114.60(18)
C35 C34 C33 123.90(19)
C36 C35 C34 119.2(2)
C36 C35 H35 120.4
C34 C35 H35 120.4
C37 C36 C35 119.4(3)
C37 C36 H36 120.3
C35 C36 H36 120.3
C38 C37 C36 118.7(2)
C38 C37 H37 120.6
C36 C37 H37 120.6
N4 C38 C37 123.1(2)
N4 C38 H38 118.5
C37 C38 H38 118.5
H1A O7 H1B 109(4)
H2A O8 H2B 113(5)

loop_
_geom_bond_atom_site_label_1
_geom_bond_atom_site_label_2
_geom_bond_distance
Co1 O1 2.0302(14)
Co1 O4 2.0326(16)
Co1 O3 2.0852(14)
Co1 O6 2.0890(13)
Co1 N3 2.1256(15)
Co1 N4 2.1300(18)
F1 C7 1.364(3)
F2 C21 1.367(3)
N1 C3 1.330(3)
N1 C10 1.390(3)
N1 C13 1.495(3)
N2 C17 1.340(3)
N2 C24 1.378(3)
N2 C27 1.503(3)
N3 C29 1.337(3)
N3 C33 1.338(3)
N4 C34 1.342(3)
N4 C38 1.349(3)
O1 C1 1.253(2)
O2 C1 1.232(2)
O3 C4 1.259(2)
O4 C15 1.265(3)
O5 C15 1.247(3)
O6 C18 1.260(2)
C1 C2 1.510(3)
C2 C3 1.373(3)
C2 C4 1.426(3)
C3 H3 0.9300
C4 C5 1.464(3)
C5 C6 1.397(3)
C5 C10 1.402(3)
C6 C7 1.368(3)
C6 H6 0.9300
C7 C8 1.367(4)
C8 C9 1.369(4)
C8 H8 0.9300
C9 C10 1.412(3)
C9 C11 1.511(4)
C11 C12A 1.574(8)
C11 C12B 1.727(13)
C11 H11A 0.9700
C11 H11B 0.9700
C11 H11C 0.9700
C11 H11D 0.9700
C12A C13 1.555(7)
C12A H12A 0.9700
C12A H12B 0.9700
C12B C13 1.507(10)
C12B H12C 0.9700
C12B H12D 0.9700
C13 C14A 1.466(7)
C13 C14B 1.474(10)
C13 H13A 0.9800
C13 H13B 0.9800
C14A H14A 0.9600
C14A H14B 0.9600
C14A H14C 0.9600
C14B H14D 0.9600
C14B H14E 0.9600
C14B H14F 0.9600
C15 C16 1.500(3)
C16 C17 1.372(3)
C16 C18 1.419(3)
C17 H17 0.9300
C18 C19 1.460(3)
C19 C24 1.398(3)
C19 C20 1.403(3)
C20 C21 1.358(4)
C20 H20 0.9300
C21 C22 1.377(5)
C22 C23 1.361(4)
C22 H22 0.9300
C23 C24 1.418(3)
C23 C25 1.498(4)
C25 C26A 1.477(7)
C25 C26B 1.626(12)
C25 H25A 0.9700
C25 H25B 0.9700
C25 H25C 0.9700
C25 H25D 0.9700
C26A C27 1.633(6)
C26A H26A 0.9700
C26A H26B 0.9700
C26B C27 1.507(8)
C26B H26C 0.9700
C26B H26D 0.9700
C27 C28B 1.318(8)
C27 C28A 1.377(6)
C27 H27A 0.9800
C27 H27B 0.9800
C28A H28A 0.9600
C28A H28B 0.9600
C28A H28C 0.9600
C28B H28D 0.9600
C28B H28E 0.9600
C28B H28F 0.9600
C29 C30 1.384(3)
C29 H29 0.9300
C30 C31 1.372(3)
C30 H30 0.9300
C31 C32 1.371(3)
C31 H31 0.9300
C32 C33 1.388(3)
C32 H32 0.9300
C33 C34 1.488(3)
C34 C35 1.382(3)
C35 C36 1.379(4)
C35 H35 0.9300
C36 C37 1.368(4)
C36 H36 0.9300
C37 C38 1.363(4)
C37 H37 0.9300
C38 H38 0.9300
O7 H1A 0.822(10)
O7 H1B 0.826(10)
O8 H2A 0.830(10)
O8 H2B 0.832(10)

loop_
_geom_hbond_atom_site_label_D
_geom_hbond_atom_site_label_H
_geom_hbond_atom_site_label_A
_geom_hbond_distance_DH
_geom_hbond_distance_HA
_geom_hbond_distance_DA
_geom_hbond_angle_DHA
_geom_hbond_site_symmetry_A
O7 H1A O2 0.822(10) 1.928(10) 2.747(2) 175(3) .
O7 H1B O5 0.826(10) 1.956(15) 2.763(3) 165(4) 1_455
O8 H2A O7 0.830(10) 1.968(13) 2.792(4) 172(4) 1_655

loop_
_geom_torsion_atom_site_label_1
_geom_torsion_atom_site_label_2
_geom_torsion_atom_site_label_3
_geom_torsion_atom_site_label_4
_geom_torsion
O1 Co1 N3 C29 -132.7(2)
O4 Co1 N3 C29 17.50(16)
O3 Co1 N3 C29 -74.40(16)
O6 Co1 N3 C29 104.56(16)
N4 Co1 N3 C29 -175.09(17)
O1 Co1 N3 C33 45.6(3)
O4 Co1 N3 C33 -164.14(13)
O3 Co1 N3 C33 103.97(13)
O6 Co1 N3 C33 -77.08(13)
N4 Co1 N3 C33 3.27(12)
O1 Co1 N4 C34 -177.70(14)
O4 Co1 N4 C34 44.5(3)
O3 Co1 N4 C34 -90.24(14)
O6 Co1 N4 C34 94.60(14)
N3 Co1 N4 C34 -6.98(13)
O1 Co1 N4 C38 13.33(18)
O4 Co1 N4 C38 -124.5(2)
O3 Co1 N4 C38 100.80(18)
O6 Co1 N4 C38 -74.37(18)
N3 Co1 N4 C38 -175.95(19)
O4 Co1 O1 C1 -85.4(2)
O3 Co1 O1 C1 6.3(2)
O6 Co1 O1 C1 -171.6(2)
N3 Co1 O1 C1 64.5(4)
N4 Co1 O1 C1 105.4(2)
O1 Co1 O3 C4 -1.21(19)
O4 Co1 O3 C4 97.15(19)
N3 Co1 O3 C4 -169.45(19)
N4 Co1 O3 C4 -94.27(19)
O1 Co1 O4 C15 -58.69(19)
O3 Co1 O4 C15 -145.91(18)
O6 Co1 O4 C15 28.92(18)
N3 Co1 O4 C15 128.19(18)
N4 Co1 O4 C15 78.7(3)
O1 Co1 O6 C18 54.68(15)
O4 Co1 O6 C18 -43.90(15)
N3 Co1 O6 C18 -136.93(14)
N4 Co1 O6 C18 148.45(15)
Co1 O1 C1 O2 173.65(17)
Co1 O1 C1 C2 -8.0(3)
O2 C1 C2 C3 3.9(3)
O1 C1 C2 C3 -174.6(2)
O2 C1 C2 C4 -177.9(2)
O1 C1 C2 C4 3.7(3)
C10 N1 C3 C2 -0.5(4)
C13 N1 C3 C2 -177.8(2)
C4 C2 C3 N1 1.4(3)
C1 C2 C3 N1 179.8(2)
Co1 O3 C4 C2 -1.2(3)
Co1 O3 C4 C5 178.80(14)
C3 C2 C4 O3 179.0(2)
C1 C2 C4 O3 0.8(3)
C3 C2 C4 C5 -1.0(3)
C1 C2 C4 C5 -179.23(18)
O3 C4 C5 C6 -1.1(3)
C2 C4 C5 C6 178.9(2)
O3 C4 C5 C10 179.8(2)
C2 C4 C5 C10 -0.2(3)
C10 C5 C6 C7 0.6(4)
C4 C5 C6 C7 -178.5(3)
C5 C6 C7 F1 178.2(3)
C5 C6 C7 C8 -1.7(5)
F1 C7 C8 C9 -179.8(3)
C6 C7 C8 C9 0.1(6)
C7 C8 C9 C10 2.6(6)
C7 C8 C9 C11 -178.5(4)
C3 N1 C10 C5 -0.7(4)
C13 N1 C10 C5 176.5(2)
C3 N1 C10 C9 179.2(3)
C13 N1 C10 C9 -3.7(4)
C6 C5 C10 N1 -178.1(2)
C4 C5 C10 N1 1.0(4)
C6 C5 C10 C9 2.1(4)
C4 C5 C10 C9 -178.8(3)
C8 C9 C10 N1 176.5(3)
C11 C9 C10 N1 -2.4(5)
C8 C9 C10 C5 -3.7(5)
C11 C9 C10 C5 177.4(3)
C8 C9 C11 C12A 154.4(4)
C10 C9 C11 C12A -26.7(6)
C8 C9 C11 C12B -141.6(5)
C10 C9 C11 C12B 37.2(7)
C9 C11 C12A C13 59.1(5)
C12B C11 C12A C13 -37.5(4)
C9 C11 C12B C13 -66.1(7)
C12A C11 C12B C13 37.9(5)
C3 N1 C13 C14A 89.3(4)
C10 N1 C13 C14A -87.9(4)
C3 N1 C13 C14B -83.1(6)
C10 N1 C13 C14B 99.7(6)
C3 N1 C13 C12B 144.5(7)
C10 N1 C13 C12B -32.7(7)
C3 N1 C13 C12A -144.7(4)
C10 N1 C13 C12A 38.2(5)
C11 C12B C13 C14A 160.7(9)
C11 C12B C13 C14B -61.7(8)
C11 C12B C13 N1 64.1(7)
C11 C12B C13 C12A -36.4(5)
C11 C12A C13 C14A 56.6(5)
C11 C12A C13 C14B -164.2(6)
C11 C12A C13 N1 -64.2(5)
C11 C12A C13 C12B 41.6(5)
Co1 O4 C15 O5 175.02(15)
Co1 O4 C15 C16 -4.2(3)
O5 C15 C16 C17 -19.2(3)
O4 C15 C16 C17 160.1(2)
O5 C15 C16 C18 159.88(19)
O4 C15 C16 C18 -20.8(3)
C24 N2 C17 C16 -2.2(4)
C27 N2 C17 C16 177.8(2)
C18 C16 C17 N2 1.5(3)
C15 C16 C17 N2 -179.4(2)
Co1 O6 C18 C16 37.0(2)
Co1 O6 C18 C19 -144.01(14)
C17 C16 C18 O6 -179.59(19)
C15 C16 C18 O6 1.4(3)
C17 C16 C18 C19 1.4(3)
C15 C16 C18 C19 -177.61(18)
O6 C18 C19 C24 177.28(18)
C16 C18 C19 C24 -3.7(3)
O6 C18 C19 C20 -0.5(3)
C16 C18 C19 C20 178.6(2)
C24 C19 C20 C21 1.1(4)
C18 C19 C20 C21 178.9(2)
C19 C20 C21 F2 179.6(3)
C19 C20 C21 C22 -2.9(5)
C20 C21 C22 C23 2.5(5)
F2 C21 C22 C23 180.0(3)
C21 C22 C23 C24 -0.3(5)
C21 C22 C23 C25 179.8(3)
C17 N2 C24 C19 -0.2(3)
C27 N2 C24 C19 179.9(2)
C17 N2 C24 C23 179.8(2)
C27 N2 C24 C23 -0.2(4)
C20 C19 C24 N2 -179.2(2)
C18 C19 C24 N2 3.1(3)
C20 C19 C24 C23 0.9(3)
C18 C19 C24 C23 -176.9(2)
C22 C23 C24 N2 178.7(2)
C25 C23 C24 N2 -1.4(4)
C22 C23 C24 C19 -1.3(4)
C25 C23 C24 C19 178.6(3)
C22 C23 C25 C26A 148.7(4)
C24 C23 C25 C26A -31.1(5)
C22 C23 C25 C26B -147.3(4)
C24 C23 C25 C26B 32.9(4)
C23 C25 C26A C27 58.8(5)
C26B C25 C26A C27 -39.3(4)
C26A C25 C26B C27 43.1(4)
C23 C25 C26B C27 -62.9(5)
C25 C26B C27 C28B -78.1(9)
C25 C26B C27 C28A 167.8(6)
C25 C26B C27 N2 62.0(5)
C25 C26B C27 C26A -38.5(4)
C17 N2 C27 C28B -66.7(7)
C24 N2 C27 C28B 113.2(6)
C17 N2 C27 C28A 83.8(4)
C24 N2 C27 C28A -96.2(4)
C17 N2 C27 C26B 147.0(5)
C24 N2 C27 C26B -33.0(5)
C17 N2 C27 C26A -150.1(3)
C24 N2 C27 C26A 29.9(4)
C25 C26A C27 C28B -168.0(6)
C25 C26A C27 C28A 67.8(5)
C25 C26A C27 C26B 43.5(5)
C25 C26A C27 N2 -58.1(4)
C33 N3 C29 C30 -0.5(3)
Co1 N3 C29 C30 177.84(16)
N3 C29 C30 C31 1.1(3)
C29 C30 C31 C32 -0.7(3)
C30 C31 C32 C33 -0.2(3)
C29 N3 C33 C32 -0.5(3)
Co1 N3 C33 C32 -178.93(15)
C29 N3 C33 C34 178.92(16)
Co1 N3 C33 C34 0.5(2)
C31 C32 C33 N3 0.8(3)
C31 C32 C33 C34 -178.52(19)
C38 N4 C34 C35 -0.2(3)
Co1 N4 C34 C35 -169.93(17)
C38 N4 C34 C33 179.01(18)
Co1 N4 C34 C33 9.3(2)
N3 C33 C34 N4 -6.4(2)
C32 C33 C34 N4 172.94(18)
N3 C33 C34 C35 172.8(2)
C32 C33 C34 C35 -7.8(3)
N4 C34 C35 C36 0.1(4)
C33 C34 C35 C36 -179.1(2)
C34 C35 C36 C37 0.0(4)
C35 C36 C37 C38 0.1(5)
C34 N4 C38 C37 0.3(4)
Co1 N4 C38 C37 169.2(2)
C36 C37 C38 N4 -0.3(4)
